data_2102371
loop_
_publ_author_name
'Marsh, Richard E.'

_publ_section_title
;
 Space group <i>Cc</i>: an update
;
_journal_issue 2
_journal_name_full 'Acta Crystallographica Section B'
_journal_page_first 252
_journal_page_last 253
_journal_paper_doi 10.1107/S0108768104003878
_journal_volume 60
_journal_year 2004
_chemical_formula_moiety 'C10 H12 N6 O6 Mg, H2 O'
_chemical_formula_sum 'C10 H14 Mg N6 O7'
_space_group_crystal_system orthorhombic
_space_group_IT_number 43
_symmetry_space_group_name_H-M 'F d d 2'
_audit_creation_method CRYM
_cell_angle_alpha 90
_cell_angle_beta 90
_cell_angle_gamma 90
_cell_formula_units_Z 8
_cell_length_a 8.2860
_cell_length_b 29.4980
_cell_length_c 12.2250
_cell_volume 2988.040
_cod_data_source_file bk0142.cif
_cod_data_source_block LIWJUW
_cod_depositor_comments
;
 Adding the _cell_formula_units_Z data item.

 Antanas Vaitkus,
 2017-08-05

  Added moiety chemical formula from Marsh (2004) paper.
  The summary chemical formula is calculated from moiety formula using
  AdHocParser
  (svn://www.crystallography.net/cod-tools/trunk/Formulae/AdHocParser.yp,
  revision 1441.)

  Andrius Merkys
  2013-11-11
;
_cod_original_sg_symbol_H-M Fdd2
_cod_database_code 2102371

loop_
_atom_site_label
_atom_site_type_symbol
_atom_site_fract_x
_atom_site_fract_y
_atom_site_fract_z
Mg1 Mg 0.50000 0.50000 0.56720
O1 O 0.67615 0.51278 0.45112
O2 O 0.79970 0.56390 0.34690
O7 O 1.00000 0.50000 0.54570
N1 N 0.49810 0.57510 0.54790
N2 N 0.52955 0.66677 0.50428
N3 N 0.72255 0.65237 0.37462
C1 C 0.60290 0.58940 0.47300
C2 C 0.61940 0.63645 0.45000
C3 C 0.42605 0.65110 0.57855
C4 C 0.40855 0.60577 0.60128
C5 C 0.70025 0.55263 0.41848
O5 O 0.32570 0.50235 0.68485
H1 H 0.77200 0.63425 0.33475
H2 H 0.72650 0.68250 0.36650
H3 H 0.33550 0.59225 0.65275
H4 H 0.36650 0.67550 0.61100
H9 H 0.27100 0.47525 0.70325
H10 H 0.32400 0.51975 0.74025
H13 H 0.91100 0.50025 0.50125
